data_7130705
loop_
_publ_author_name
'Garai, Abhijit'
'Goswami, Anindita'
'Biradha, Kumar'

_publ_section_title
;
 In situ conversion of MOG to crystalline MOF: A case study on
 solvent-dependent gelation and crystallization
;
_journal_name_full 'Chemical Communications'
_journal_paper_doi 10.1039/D2CC04724A
_journal_year 2022
_chemical_formula_sum 'C20 H25 N3 O22 Zn3'
_chemical_formula_weight 855.54
_space_group_crystal_system orthorhombic
_space_group_IT_number 33
_space_group_name_Hall 'P 2c -2n'
_space_group_name_H-M_alt 'P n a 21'
_atom_sites_solution_hydrogens geom
_audit_creation_method SHELXL-2014/7
_audit_update_record
;
2022-06-30 deposited with the CCDC.	2022-09-13 downloaded from the CCDC.
;
_cell_angle_alpha 90
_cell_angle_beta 90
_cell_angle_gamma 90
_cell_formula_units_Z 4
_cell_length_a 22.013(3)
_cell_length_b 11.4171(16)
_cell_length_c 11.6725(17)
_cell_measurement_reflns_used 5064
_cell_measurement_temperature 293(2)
_cell_measurement_theta_max 26.404
_cell_measurement_theta_min 3.107
_cell_volume 2933.6(7)
_computing_structure_refinement 'SHELXL-2014/7 (Sheldrick, 2014)'
_diffrn_ambient_temperature 293(2)
_diffrn_measured_fraction_theta_full 0.979
_diffrn_measured_fraction_theta_max 0.979
_diffrn_measurement_device_type 'Bruker APEX-2 CCD'
_diffrn_measurement_method hemisphere
_diffrn_radiation_type MoK\a
_diffrn_radiation_wavelength 0.71073
_diffrn_reflns_av_R_equivalents 0.1653
_diffrn_reflns_av_unetI/netI 0.2009
_diffrn_reflns_Laue_measured_fraction_full 0.979
_diffrn_reflns_Laue_measured_fraction_max 0.979
_diffrn_reflns_limit_h_max 27
_diffrn_reflns_limit_h_min -24
_diffrn_reflns_limit_k_max 11
_diffrn_reflns_limit_k_min -14
_diffrn_reflns_limit_l_max 12
_diffrn_reflns_limit_l_min -14
_diffrn_reflns_number 12212
_diffrn_reflns_point_group_measured_fraction_full 0.850
_diffrn_reflns_point_group_measured_fraction_max 0.841
_diffrn_reflns_theta_full 25.242
_diffrn_reflns_theta_max 26.404
_diffrn_reflns_theta_min 3.107
_exptl_absorpt_coefficient_mu 2.536
_exptl_crystal_colour colorless
_exptl_crystal_density_diffrn 1.937
_exptl_crystal_description 'Rectangular shape'
_exptl_crystal_F_000 1728
_exptl_crystal_size_max 0.27
_exptl_crystal_size_mid 0.22
_exptl_crystal_size_min 0.16
_refine_diff_density_max 1.513
_refine_diff_density_min -0.843
_refine_diff_density_rms 0.176
_refine_ls_abs_structure_details
;
 Flack x determined using 656 quotients [(I+)-(I-)]/[(I+)+(I-)]
 (Parsons, Flack and Wagner, Acta Cryst. B69 (2013) 249-259).
;
_refine_ls_abs_structure_Flack 0.06(3)
_refine_ls_extinction_method none
_refine_ls_goodness_of_fit_ref 0.926
_refine_ls_hydrogen_treatment constr
_refine_ls_matrix_type full
_refine_ls_number_parameters 409
_refine_ls_number_reflns 5064
_refine_ls_number_restraints 229
_refine_ls_restrained_S_all 0.917
_refine_ls_R_factor_all 0.1836
_refine_ls_R_factor_gt 0.0781
_refine_ls_shift/su_max 0.000
_refine_ls_shift/su_mean 0.000
_refine_ls_structure_factor_coef Fsqd
_refine_ls_weighting_details 'w=1/[\s^2^(Fo^2^)+(0.1000P)^2^] where P=(Fo^2^+2Fc^2^)/3'
_refine_ls_weighting_scheme calc
_refine_ls_wR_factor_gt 0.1606
_refine_ls_wR_factor_ref 0.2084
_reflns_Friedel_coverage 0.635
_reflns_Friedel_fraction_full 0.707
_reflns_Friedel_fraction_max 0.688
_reflns_number_gt 2537
_reflns_number_total 5064
_reflns_threshold_expression 'I > 2\s(I)'
_cod_data_source_file d2cc04724a2.cif
_cod_data_source_block kbag067
_cod_database_code 7130705
_shelx_shelxl_version_number 2014/7
_shelx_space_group_comment
;
The symmetry employed for this shelxl refinement is uniquely defined
by the following loop, which should always be used as a source of
symmetry information in preference to the above space-group names.
They are only intended as comments.
;

loop_
_space_group_symop_operation_xyz
'x, y, z'
'-x, -y, z+1/2'
'x+1/2, -y+1/2, z'
'-x+1/2, y+1/2, z+1/2'

loop_
_atom_site_label
_atom_site_type_symbol
_atom_site_fract_x
_atom_site_fract_y
_atom_site_fract_z
_atom_site_U_iso_or_equiv
_atom_site_adp_type
_atom_site_occupancy
_atom_site_site_symmetry_order
_atom_site_calc_flag
_atom_site_refinement_flags_posn
_atom_site_refinement_flags_adp
_atom_site_refinement_flags_occupancy
_atom_site_disorder_assembly
_atom_site_disorder_group
Zn01 Zn 0.80960(10) 0.95068(18) 0.7417(2) 0.0171(5) Uani 1 1 d . . . . .
Zn02 Zn 0.81126(10) 0.22624(18) 0.7403(3) 0.0180(5) Uani 1 1 d . . . . .
Zn03 Zn 0.69490(9) 1.0888(2) 0.57914(17) 0.0183(5) Uani 1 1 d . U . . .
O4A O 0.7549(6) 0.8189(11) 0.6892(12) 0.018(3) Uani 1 1 d . U . . .
O1H O 0.7774(5) 1.0867(12) 0.6357(11) 0.017(2) Uani 1 1 d . U . . .
O5B O 0.7496(6) 0.4901(12) 0.3745(14) 0.023(3) Uani 1 1 d . U . . .
O1F O 0.8683(6) 0.0856(12) 0.7942(13) 0.025(3) Uani 1 1 d . U . . .
O4W O 0.8621(6) 0.3322(13) 0.8483(14) 0.030(4) Uani 1 1 d . . . . .
O5W O 0.6211(7) 1.0824(14) 0.6847(15) 0.037(4) Uani 1 1 d . . . . .
O3B O 0.8328(6) 0.5951(12) 0.9192(12) 0.021(2) Uani 1 1 d . U . . .
O3A O 0.6847(5) 0.8967(11) 0.5729(14) 0.021(2) Uani 1 1 d . U . . .
O4B O 0.7373(6) 0.5759(11) 0.8576(12) 0.019(2) Uani 1 1 d . U . . .
O2W O 0.8584(6) 0.8382(12) 0.8558(12) 0.021(3) Uani 1 1 d . . . . .
O5A O 0.7565(6) 0.3593(11) 0.6902(13) 0.020(3) Uani 1 1 d . U . . .
O6B O 0.7548(6) 0.6850(11) 0.3671(13) 0.019(3) Uani 1 1 d . U . . .
O6A O 0.6846(5) 0.2786(10) 0.5806(13) 0.021(3) Uani 1 1 d . U . . .
O1W O 0.8694(6) 0.8988(16) 0.6134(13) 0.038(5) Uani 1 1 d . . . . .
O7W O 0.5712(6) 0.2735(12) 0.7797(15) 0.036(4) Uani 1 1 d . . . . .
O1A O 0.4951(6) 0.4939(13) 0.5731(15) 0.036(2) Uani 1 1 d . U . . .
O1B O 1.0021(7) 0.5493(13) 0.6693(14) 0.036(2) Uani 1 1 d . U . . .
O2F O 0.9553(6) 0.1749(12) 0.8511(14) 0.030(3) Uani 1 1 d . U . . .
N1A N 0.5207(8) 0.5849(17) 0.5993(18) 0.035(2) Uani 1 1 d . U . . .
C1F C 0.9238(9) 0.087(2) 0.827(2) 0.029(3) Uani 1 1 d . U . . .
H1F H 0.9428 0.0141 0.8340 0.035 Uiso 1 1 calc R U . . .
O2A O 0.4940(7) 0.6754(14) 0.6260(14) 0.035(2) Uani 1 1 d . U . . .
C7A C 0.7103(9) 0.8156(18) 0.631(2) 0.017(2) Uani 1 1 d . U . . .
C7B C 0.7930(9) 0.5824(19) 0.8417(18) 0.0187(19) Uani 1 1 d . U . . .
C1A C 0.5860(3) 0.5862(11) 0.6048(12) 0.023(2) Uani 1 1 d G U . . .
C2A C 0.6165(5) 0.6927(9) 0.6089(12) 0.017(2) Uani 1 1 d G U . . .
H2A H 0.5948 0.7625 0.6046 0.021 Uiso 1 1 calc R U . . .
C3A C 0.6794(5) 0.6949(9) 0.6193(12) 0.014(2) Uani 1 1 d G U . . .
C4A C 0.7117(3) 0.5906(11) 0.6257(12) 0.014(2) Uani 1 1 d G U . . .
C5A C 0.6812(5) 0.4841(9) 0.6216(13) 0.017(2) Uani 1 1 d G U . . .
C6A C 0.6183(5) 0.4819(9) 0.6112(13) 0.020(2) Uani 1 1 d G U . . .
H6A H 0.5979 0.4106 0.6084 0.024 Uiso 1 1 calc R U . . .
N1B N 0.9713(8) 0.5666(17) 0.5893(19) 0.036(2) Uani 1 1 d . U . . .
C8A C 0.7115(10) 0.3676(18) 0.632(2) 0.019(2) Uani 1 1 d . U . . .
C1B C 0.9064(4) 0.5742(11) 0.5988(11) 0.024(2) Uani 1 1 d G U . . .
C2B C 0.8804(5) 0.5752(11) 0.7074(9) 0.020(2) Uani 1 1 d G U . . .
H2B H 0.9050 0.5709 0.7721 0.023 Uiso 1 1 calc R U . . .
C3B C 0.8177(5) 0.5828(12) 0.7194(8) 0.016(2) Uani 1 1 d G U . . .
C4B C 0.7809(4) 0.5893(12) 0.6228(10) 0.015(2) Uani 1 1 d G U . . .
C5B C 0.8069(5) 0.5883(12) 0.5143(8) 0.017(2) Uani 1 1 d G U . . .
C6B C 0.8696(5) 0.5808(12) 0.5023(8) 0.019(2) Uani 1 1 d G U . . .
H6B H 0.8869 0.5801 0.4296 0.023 Uiso 1 1 calc R U . . .
O6W O 0.6696(7) 0.3760(14) 0.8997(14) 0.036(4) Uani 1 1 d . . . . .
C8B C 0.7668(9) 0.588(2) 0.4078(18) 0.020(2) Uani 1 1 d . U . . .
O2B O 0.9929(7) 0.5743(14) 0.4925(14) 0.036(2) Uani 1 1 d . U . . .
O100 O 0.8698(8) 0.2590(17) 0.6028(17) 0.057(4) Uani 1 1 d . U . . .
N100 N 0.9475(11) 0.281(2) 0.481(2) 0.068(4) Uani 1 1 d . U . . .
C100 C 0.9214(13) 0.269(3) 0.583(3) 0.062(4) Uani 1 1 d . U . . .
H100 H 0.9473 0.2685 0.6460 0.075 Uiso 1 1 calc R U . . .
C102 C 0.9080(13) 0.281(3) 0.385(3) 0.068(4) Uani 1 1 d . U . . .
H10A H 0.9064 0.2040 0.3524 0.102 Uiso 1 1 calc R U . . .
H10B H 0.9227 0.3355 0.3287 0.102 Uiso 1 1 calc R U . . .
H10C H 0.8680 0.3041 0.4090 0.102 Uiso 1 1 calc R U . . .
C101 C 1.0101(12) 0.287(3) 0.457(3) 0.068(4) Uani 1 1 d . U . . .
H10D H 1.0326 0.2829 0.5273 0.102 Uiso 1 1 calc R U . . .
H10E H 1.0190 0.3589 0.4183 0.102 Uiso 1 1 calc R U . . .
H10F H 1.0213 0.2220 0.4088 0.102 Uiso 1 1 calc R U . . .

loop_
_atom_site_aniso_label
_atom_site_aniso_U_11
_atom_site_aniso_U_22
_atom_site_aniso_U_33
_atom_site_aniso_U_23
_atom_site_aniso_U_13
_atom_site_aniso_U_12
Zn01 0.0262(12) 0.0109(12) 0.0142(13) 0.0003(19) -0.0019(13) -0.0004(9)
Zn02 0.0258(12) 0.0119(12) 0.0163(13) 0.0030(19) 0.0009(13) -0.0004(10)
Zn03 0.0263(12) 0.0178(12) 0.0107(12) 0.0003(19) -0.0032(11) 0.0013(11)
O4A 0.027(5) 0.006(5) 0.021(6) -0.003(5) -0.002(5) 0.003(5)
O1H 0.027(4) 0.014(4) 0.010(4) -0.002(5) -0.004(4) 0.000(4)
O5B 0.035(6) 0.016(5) 0.018(6) -0.001(6) -0.006(5) -0.001(5)
O1F 0.031(6) 0.011(5) 0.033(7) 0.001(6) -0.011(5) -0.001(5)
O4W 0.031(9) 0.025(9) 0.035(11) 0.000(9) -0.002(7) 0.003(7)
O5W 0.046(9) 0.032(9) 0.033(10) 0.014(9) 0.009(7) -0.003(8)
O3B 0.033(5) 0.018(5) 0.013(5) -0.003(5) -0.009(4) -0.001(5)
O3A 0.029(5) 0.008(5) 0.027(6) 0.000(5) -0.002(5) -0.002(4)
O4B 0.031(4) 0.013(4) 0.012(4) -0.003(4) -0.004(4) -0.002(4)
O2W 0.030(9) 0.022(9) 0.011(9) 0.005(7) 0.002(6) -0.004(6)
O5A 0.030(6) 0.006(5) 0.025(6) 0.000(5) -0.007(5) 0.003(5)
O6B 0.034(6) 0.008(5) 0.016(6) 0.005(5) -0.005(5) 0.003(5)
O6A 0.033(5) 0.006(5) 0.024(6) 0.000(5) -0.003(5) 0.006(4)
O1W 0.029(8) 0.065(13) 0.020(10) -0.013(9) -0.007(6) 0.002(8)
O7W 0.039(9) 0.022(8) 0.047(12) -0.024(8) 0.014(7) 0.001(7)
O1A 0.037(4) 0.030(4) 0.040(5) -0.007(5) 0.000(4) 0.003(4)
O1B 0.041(4) 0.040(5) 0.028(5) 0.000(5) -0.001(4) 0.002(4)
O2F 0.035(6) 0.018(5) 0.036(7) 0.000(5) -0.009(5) 0.003(5)
N1A 0.037(4) 0.029(4) 0.039(5) -0.007(5) 0.000(4) 0.003(4)
C1F 0.034(6) 0.017(5) 0.036(7) 0.000(5) -0.009(5) 0.003(5)
O2A 0.037(4) 0.030(4) 0.039(5) -0.007(5) 0.000(4) 0.003(4)
C7A 0.025(4) 0.007(4) 0.020(5) -0.002(4) -0.002(4) 0.004(4)
C7B 0.030(4) 0.013(4) 0.012(4) -0.003(4) -0.004(4) -0.002(4)
C1A 0.027(4) 0.017(4) 0.024(5) -0.004(4) 0.001(4) 0.002(4)
C2A 0.022(4) 0.011(4) 0.018(5) -0.002(5) 0.002(4) 0.003(4)
C3A 0.022(4) 0.007(4) 0.015(4) -0.002(4) -0.001(4) 0.003(4)
C4A 0.023(4) 0.006(4) 0.013(4) -0.002(4) -0.001(3) 0.003(4)
C5A 0.025(4) 0.009(4) 0.017(4) -0.001(4) 0.000(4) 0.003(4)
C6A 0.025(5) 0.013(5) 0.020(5) -0.002(5) 0.001(4) 0.002(4)
N1B 0.040(4) 0.039(5) 0.028(5) -0.001(5) -0.001(4) 0.002(4)
C8A 0.029(5) 0.007(4) 0.021(5) 0.000(4) -0.004(4) 0.003(4)
C1B 0.032(4) 0.020(4) 0.021(5) -0.002(4) -0.001(4) 0.000(4)
C2B 0.029(5) 0.012(4) 0.017(5) -0.001(5) -0.004(4) 0.000(4)
C3B 0.026(4) 0.009(4) 0.014(4) -0.002(4) -0.004(4) -0.001(4)
C4B 0.024(4) 0.006(4) 0.014(4) 0.000(4) -0.003(3) -0.001(4)
C5B 0.026(4) 0.009(4) 0.015(4) 0.002(4) -0.003(4) -0.002(4)
C6B 0.029(5) 0.013(5) 0.016(5) 0.000(5) -0.001(4) -0.001(5)
O6W 0.040(9) 0.052(12) 0.015(10) 0.002(9) 0.003(7) 0.010(7)
C8B 0.031(5) 0.012(4) 0.017(5) 0.003(5) -0.003(4) 0.000(4)
O2B 0.041(4) 0.040(5) 0.028(5) -0.001(5) 0.000(4) 0.002(4)
O100 0.049(8) 0.067(9) 0.055(10) 0.013(8) 0.020(7) -0.013(7)
N100 0.061(8) 0.082(9) 0.061(9) 0.012(8) 0.019(7) -0.011(7)
C100 0.056(8) 0.074(9) 0.057(9) 0.013(8) 0.019(7) -0.011(7)
C102 0.062(8) 0.082(9) 0.061(9) 0.012(8) 0.019(7) -0.011(7)
C101 0.062(8) 0.082(9) 0.061(9) 0.012(8) 0.019(7) -0.011(7)

loop_
_atom_type_symbol
_atom_type_description
_atom_type_scat_dispersion_real
_atom_type_scat_dispersion_imag
_atom_type_scat_source
C C 0.0033 0.0016 'International Tables Vol C Tables 4.2.6.8 and 6.1.1.4'
H H 0.0000 0.0000 'International Tables Vol C Tables 4.2.6.8 and 6.1.1.4'
N N 0.0061 0.0033 'International Tables Vol C Tables 4.2.6.8 and 6.1.1.4'
O O 0.0106 0.0060 'International Tables Vol C Tables 4.2.6.8 and 6.1.1.4'
Zn Zn 0.2839 1.4301 'International Tables Vol C Tables 4.2.6.8 and 6.1.1.4'

loop_
_geom_angle_atom_site_label_1
_geom_angle_atom_site_label_2
_geom_angle_atom_site_label_3
_geom_angle
_geom_angle_site_symmetry_1
_geom_angle_site_symmetry_3
_geom_angle_publ_flag
O4A Zn01 O1W 87.0(6) . . ?
O4A Zn01 O5B 90.8(5) . 4_655 ?
O1W Zn01 O5B 175.8(6) . 4_655 ?
O4A Zn01 O1H 99.7(5) . . ?
O1W Zn01 O1H 90.0(6) . . ?
O5B Zn01 O1H 93.9(5) 4_655 . ?
O4A Zn01 O1F 178.5(6) . 1_565 ?
O1W Zn01 O1F 91.7(6) . 1_565 ?
O5B Zn01 O1F 90.6(6) 4_655 1_565 ?
O1H Zn01 O1F 80.7(5) . 1_565 ?
O4A Zn01 O2W 92.4(5) . . ?
O1W Zn01 O2W 87.6(6) . . ?
O5B Zn01 O2W 88.9(6) 4_655 . ?
O1H Zn01 O2W 167.5(5) . . ?
O1F Zn01 O2W 87.1(5) 1_565 . ?
O4A Zn01 Zn02 138.5(4) . 1_565 ?
O1W Zn01 Zn02 105.9(5) . 1_565 ?
O5B Zn01 Zn02 78.1(4) 4_655 1_565 ?
O1H Zn01 Zn02 42.7(4) . 1_565 ?
O1F Zn01 Zn02 42.4(4) 1_565 1_565 ?
O2W Zn01 Zn02 126.7(4) . 1_565 ?
O5A Zn02 O4W 93.4(5) . . ?
O5A Zn02 O100 90.6(7) . . ?
O4W Zn02 O100 91.7(7) . . ?
O5A Zn02 O1F 179.5(6) . . ?
O4W Zn02 O1F 86.7(5) . . ?
O100 Zn02 O1F 89.9(7) . . ?
O5A Zn02 O6B 87.7(5) . 4_645 ?
O4W Zn02 O6B 94.3(6) . 4_645 ?
O100 Zn02 O6B 173.9(7) . 4_645 ?
O1F Zn02 O6B 91.8(5) . 4_645 ?
O5A Zn02 O1H 100.7(5) . 1_545 ?
O4W Zn02 O1H 165.5(5) . 1_545 ?
O100 Zn02 O1H 84.8(7) . 1_545 ?
O1F Zn02 O1H 79.3(5) . 1_545 ?
O6B Zn02 O1H 89.7(5) 4_645 1_545 ?
O5A Zn02 Zn01 138.1(4) . 1_545 ?
O4W Zn02 Zn01 125.9(4) . 1_545 ?
O100 Zn02 Zn01 100.9(6) . 1_545 ?
O1F Zn02 Zn01 41.7(4) . 1_545 ?
O6B Zn02 Zn01 76.5(4) 4_645 1_545 ?
O1H Zn02 Zn01 41.9(4) 1_545 1_545 ?
O1H Zn03 O3B 128.1(5) . 4_654 ?
O1H Zn03 O5W 122.8(6) . . ?
O3B Zn03 O5W 109.1(6) 4_654 . ?
O1H Zn03 O6A 96.2(5) . 1_565 ?
O3B Zn03 O6A 86.5(6) 4_654 1_565 ?
O5W Zn03 O6A 87.0(6) . 1_565 ?
O1H Zn03 O3A 95.4(5) . . ?
O3B Zn03 O3A 88.5(6) 4_654 . ?
O5W Zn03 O3A 84.5(6) . . ?
O6A Zn03 O3A 168.1(4) 1_565 . ?
C7A O4A Zn01 133.3(14) . . ?
Zn03 O1H Zn01 121.7(7) . . ?
Zn03 O1H Zn02 120.9(6) . 1_565 ?
Zn01 O1H Zn02 95.5(5) . 1_565 ?
C8B O5B Zn01 128.4(13) . 4_644 ?
C1F O1F Zn02 130.1(13) . . ?
C1F O1F Zn01 132.8(14) . 1_545 ?
Zn02 O1F Zn01 95.9(5) . 1_545 ?
C7B O3B Zn03 117.3(13) . 4_645 ?
C7A O3A Zn03 131.0(13) . . ?
C8A O5A Zn02 135.3(14) . . ?
C8B O6B Zn02 127.8(13) . 4_654 ?
C8A O6A Zn03 136.4(13) . 1_545 ?
O2A N1A O1A 124.0(18) . . ?
O2A N1A C1A 117.2(17) . . ?
O1A N1A C1A 118.8(17) . . ?
O2F C1F O1F 127(2) . . ?
O2F C1F H1F 116.6 . . ?
O1F C1F H1F 116.6 . . ?
O4A C7A O3A 130(2) . . ?
O4A C7A C3A 116.4(17) . . ?
O3A C7A C3A 113.7(17) . . ?
O4B C7B O3B 126(2) . . ?
O4B C7B C3B 119.5(15) . . ?
O3B C7B C3B 114.8(16) . . ?
C2A C1A C6A 120.0 . . ?
C2A C1A N1A 119.6(11) . . ?
C6A C1A N1A 120.4(11) . . ?
C1A C2A C3A 120.0 . . ?
C1A C2A H2A 120.0 . . ?
C3A C2A H2A 120.0 . . ?
C4A C3A C2A 120.0 . . ?
C4A C3A C7A 122.2(11) . . ?
C2A C3A C7A 117.6(10) . . ?
C3A C4A C5A 120.0 . . ?
C3A C4A C4B 121.3(9) . . ?
C5A C4A C4B 118.3(9) . . ?
C6A C5A C4A 120.0 . . ?
C6A C5A C8A 115.8(11) . . ?
C4A C5A C8A 124.2(11) . . ?
C5A C6A C1A 120.0 . . ?
C5A C6A H6A 120.0 . . ?
C1A C6A H6A 120.0 . . ?
O1B N1B O2B 121.3(19) . . ?
O1B N1B C1B 122(2) . . ?
O2B N1B C1B 116.9(18) . . ?
O5A C8A O6A 124.3(18) . . ?
O5A C8A C5A 118.7(18) . . ?
O6A C8A C5A 116.9(17) . . ?
C2B C1B C6B 120.0 . . ?
C2B C1B N1B 118.7(12) . . ?
C6B C1B N1B 121.3(12) . . ?
C1B C2B C3B 120.0 . . ?
C1B C2B H2B 120.0 . . ?
C3B C2B H2B 120.0 . . ?
C4B C3B C2B 120.0 . . ?
C4B C3B C7B 123.4(10) . . ?
C2B C3B C7B 116.6(10) . . ?
C3B C4B C5B 120.0 . . ?
C3B C4B C4A 124.4(9) . . ?
C5B C4B C4A 115.5(9) . . ?
C4B C5B C6B 120.0 . . ?
C4B C5B C8B 120.4(11) . . ?
C6B C5B C8B 119.5(11) . . ?
C5B C6B C1B 120.0 . . ?
C5B C6B H6B 120.0 . . ?
C1B C6B H6B 120.0 . . ?
O5B C8B O6B 128.4(18) . . ?
O5B C8B C5B 115.9(18) . . ?
O6B C8B C5B 115.6(18) . . ?
C100 O100 Zn02 140(2) . . ?
C100 N100 C101 127(3) . . ?
C100 N100 C102 116(3) . . ?
C101 N100 C102 116(2) . . ?
O100 C100 N100 127(4) . . ?
O100 C100 H100 116.3 . . ?
N100 C100 H100 116.3 . . ?
N100 C102 H10A 109.5 . . ?
N100 C102 H10B 109.5 . . ?
H10A C102 H10B 109.5 . . ?
N100 C102 H10C 109.5 . . ?
H10A C102 H10C 109.5 . . ?
H10B C102 H10C 109.5 . . ?
N100 C101 H10D 109.5 . . ?
N100 C101 H10E 109.5 . . ?
H10D C101 H10E 109.5 . . ?
N100 C101 H10F 109.5 . . ?
H10D C101 H10F 109.5 . . ?
H10E C101 H10F 109.5 . . ?

loop_
_geom_bond_atom_site_label_1
_geom_bond_atom_site_label_2
_geom_bond_distance
_geom_bond_site_symmetry_2
_geom_bond_publ_flag
Zn01 O4A 2.022(13) . ?
Zn01 O1W 2.081(15) . ?
Zn01 O5B 2.075(15) 4_655 ?
Zn01 O1H 2.109(14) . ?
Zn01 O1F 2.103(13) 1_565 ?
Zn01 O2W 2.140(14) . ?
Zn01 Zn02 3.146(3) 1_565 ?
Zn02 O5A 2.026(13) . ?
Zn02 O4W 2.075(15) . ?
Zn02 O100 2.092(18) . ?
Zn02 O1F 2.133(13) . ?
Zn02 O6B 2.128(14) 4_645 ?
Zn02 O1H 2.142(13) 1_545 ?
Zn02 Zn01 3.146(3) 1_545 ?
Zn03 O1H 1.931(12) . ?
Zn03 O3B 1.965(14) 4_654 ?
Zn03 O5W 2.042(15) . ?
Zn03 O6A 2.179(12) 1_565 ?
Zn03 O3A 2.205(13) . ?
O4A C7A 1.19(2) . ?
O1H Zn02 2.142(13) 1_565 ?
O5B C8B 1.24(2) . ?
O5B Zn01 2.075(15) 4_644 ?
O1F C1F 1.28(2) . ?
O1F Zn01 2.103(13) 1_545 ?
O3B C7B 1.27(2) . ?
O3B Zn03 1.965(14) 4_645 ?
O3A C7A 1.28(2) . ?
O4B C7B 1.24(2) . ?
O5A C8A 1.21(2) . ?
O6B C8B 1.24(2) . ?
O6B Zn02 2.128(14) 4_654 ?
O6A C8A 1.32(2) . ?
O6A Zn03 2.179(12) 1_545 ?
O1A N1A 1.22(2) . ?
O1B N1B 1.17(2) . ?
O2F C1F 1.26(2) . ?
N1A O2A 1.23(2) . ?
N1A C1A 1.439(18) . ?
C1F H1F 0.9300 . ?
C7A C3A 1.54(2) . ?
C7B C3B 1.53(2) . ?
C1A C2A 1.3900 . ?
C1A C6A 1.3900 . ?
C2A C3A 1.3900 . ?
C2A H2A 0.9300 . ?
C3A C4A 1.3900 . ?
C4A C5A 1.3900 . ?
C4A C4B 1.524(10) . ?
C5A C6A 1.3900 . ?
C5A C8A 1.49(2) . ?
C6A H6A 0.9300 . ?
N1B O2B 1.23(2) . ?
N1B C1B 1.436(19) . ?
C1B C2B 1.3900 . ?
C1B C6B 1.3900 . ?
C2B C3B 1.3900 . ?
C2B H2B 0.9300 . ?
C3B C4B 1.3900 . ?
C4B C5B 1.3900 . ?
C5B C6B 1.3900 . ?
C5B C8B 1.52(2) . ?
C6B H6B 0.9300 . ?
O100 C100 1.16(3) . ?
N100 C100 1.33(4) . ?
N100 C101 1.41(3) . ?
N100 C102 1.42(4) . ?
C100 H100 0.9300 . ?
C102 H10A 0.9600 . ?
C102 H10B 0.9600 . ?
C102 H10C 0.9600 . ?
C101 H10D 0.9600 . ?
C101 H10E 0.9600 . ?
C101 H10F 0.9600 . ?
